data_1570053
loop_
_publ_author_name
'Travis, Jamelah Z.'
'LaDuca, Robert L.'

_publ_section_title
;
 Poly[[(\m3-adamantane-1,3-diacetato)[\m-N-(pyridin-3-yl)isonicotinamide]nickel(II)]
 monohydrate], a layered coordination polymer with triangular (3,6)
 topology
;
_journal_coeditor_code BH4079
_journal_issue 10
_journal_name_full IUCrData
_journal_paper_doi 10.1107/S2414314623008696
_journal_volume 8
_journal_year 2023
_chemical_formula_iupac '[Ni (C14 H18 O4) (C11 H9 N3 O)], H2 O'
_chemical_formula_moiety 'C25 H27 N3 Ni O5, H2 O'
_chemical_formula_sum 'C25 H29 N3 Ni O6'
_chemical_formula_weight 526.22
_chemical_name_systematic
'Poly[[(\m~3~-adamantane-1,3-diacetato)[\m-<i>N</i>-(pyridin-3-yl)isonicotinamide]nickel(II)] monohydrate],'
_space_group_crystal_system orthorhombic
_space_group_IT_number 61
_space_group_name_Hall '-P 2ac 2ab'
_space_group_name_H-M_alt 'P b c a'
_atom_sites_solution_hydrogens mixed
_atom_sites_solution_primary direct
_atom_sites_solution_secondary difmap
_audit_creation_method
;
Olex2 1.5-ac5-024
(compiled 2022.04.12 svn.rca3783a0 for Rigaku Oxford Diffraction, GUI svn.r6498)
;
_cell_angle_alpha 90
_cell_angle_beta 90
_cell_angle_gamma 90
_cell_formula_units_Z 8
_cell_length_a 21.789(3)
_cell_length_b 9.5494(12)
_cell_length_c 22.200(3)
_cell_measurement_reflns_used 9950
_cell_measurement_temperature 173.15
_cell_measurement_theta_max 25.19
_cell_measurement_theta_min 2.50
_cell_volume 4619.2(11)
_computing_cell_refinement
;
SAINT (Bruker, 2014)
;
_computing_data_collection
;
<i>COSMO</i> (Bruker, 2009)
;
_computing_data_reduction
;
SAINT (Bruker, 2014)
;
_computing_molecular_graphics
;
<i>CrystalMaker X</i> (Palmer, 2020)
;
_computing_publication_material
;
OLEX2 (Dolomanov <i>et al.</i>,  2009)
;
_computing_structure_refinement
;
<i>SHELXL2018/3</i> (Sheldrick, 2015b)
;
_computing_structure_solution
;
<i>SHELXT2018/2</i> (Sheldrick, 2015a)
;
_diffrn_ambient_temperature 173.15
_diffrn_detector_area_resol_mean 836.6
_diffrn_measured_fraction_theta_full 0.998
_diffrn_measured_fraction_theta_max 0.998
_diffrn_measurement_device_type 'Bruker APEXII CCD'
_diffrn_measurement_method '\f and \w scans'
_diffrn_radiation_monochromator graphite
_diffrn_radiation_type MoK\a
_diffrn_radiation_wavelength 0.71073
_diffrn_reflns_av_R_equivalents 0.1119
_diffrn_reflns_av_unetI/netI 0.0435
_diffrn_reflns_limit_h_max 26
_diffrn_reflns_limit_h_min -26
_diffrn_reflns_limit_k_max 11
_diffrn_reflns_limit_k_min -11
_diffrn_reflns_limit_l_max 26
_diffrn_reflns_limit_l_min -26
_diffrn_reflns_number 71364
_diffrn_reflns_theta_full 25.328
_diffrn_reflns_theta_max 25.328
_diffrn_reflns_theta_min 1.835
_diffrn_source 'sealed tube'
_diffrn_source_current 0.0
_diffrn_source_power 0.0
_diffrn_source_voltage 0.0
_diffrn_standards_number 0
_exptl_absorpt_coefficient_mu 0.888
_exptl_absorpt_correction_T_max 0.7452
_exptl_absorpt_correction_T_min 0.6064
_exptl_absorpt_correction_type multi-scan
_exptl_absorpt_process_details
;
(SADABS; Krause <i>et al.</i>,  2015)
;
_exptl_crystal_colour green
_exptl_crystal_density_diffrn 1.513
_exptl_crystal_description needle
_exptl_crystal_F_000 2208
_exptl_crystal_size_max 0.298
_exptl_crystal_size_mid 0.076
_exptl_crystal_size_min 0.054
_refine_diff_density_max 0.762
_refine_diff_density_min -0.445
_refine_ls_extinction_method none
_refine_ls_goodness_of_fit_ref 1.053
_refine_ls_hydrogen_treatment constr
_refine_ls_matrix_type full
_refine_ls_number_parameters 319
_refine_ls_number_reflns 4216
_refine_ls_number_restraints 1
_refine_ls_restrained_S_all 1.053
_refine_ls_R_factor_all 0.0709
_refine_ls_R_factor_gt 0.0479
_refine_ls_shift/su_max 0.001
_refine_ls_shift/su_mean 0.000
_refine_ls_structure_factor_coef Fsqd
_refine_ls_weighting_details 'w=1/[\s^2^(Fo^2^)+(0.0727P)^2^+4.9019P] where P=(Fo^2^+2Fc^2^)/3'
_refine_ls_weighting_scheme calc
_refine_ls_wR_factor_gt 0.1195
_refine_ls_wR_factor_ref 0.1338
_reflns_number_gt 3175
_reflns_number_total 4216
_reflns_threshold_expression 'I > 2\s(I)'
_cod_data_source_file bh4079.cif
_cod_data_source_block I
_cod_original_cell_volume 4619.2(10)
_cod_database_code 1570053
_shelx_estimated_absorpt_t_min 0.778
_shelx_estimated_absorpt_t_max 0.954

loop_
_space_group_symop_operation_xyz
'x, y, z'
'-x+1/2, -y, z+1/2'
'-x, y+1/2, -z+1/2'
'x+1/2, -y+1/2, -z'
'-x, -y, -z'
'x-1/2, y, -z-1/2'
'x, -y-1/2, z-1/2'
'-x-1/2, y-1/2, z'

loop_
_atom_site_type_symbol
_atom_site_label
_atom_site_fract_x
_atom_site_fract_y
_atom_site_fract_z
_atom_site_U_iso_or_equiv
_atom_site_adp_type
_atom_site_calc_flag
_atom_site_occupancy
_atom_site_disorder_assembly
_atom_site_disorder_group
Ni Ni1 0.48258(2) 0.33446(4) 0.56257(2) 0.01734(16) Uani d 1 . .
O O1 0.42593(10) 0.5016(2) 0.55617(11) 0.0231(5) Uani d 1 . .
O O1W 0.3792(3) 1.3710(4) 0.74898(18) 0.0821(13) Uani d 1 . .
H H1WA 0.390684 1.346055 0.713002 0.123 Uiso d 1 . .
H H1WB 0.360617 1.450646 0.743741 0.123 Uiso d 1 . .
O O2 0.46532(11) 0.6932(2) 0.51276(11) 0.0234(6) Uani d 1 . .
O O3 0.51363(11) 1.1459(2) 0.60389(11) 0.0220(5) Uani d 1 . .
O O4 0.44420(11) 1.2773(2) 0.64741(11) 0.0221(6) Uani d 1 . .
O O5 0.27987(11) -0.1308(2) 0.41445(13) 0.0302(6) Uani d 1 . .
N N1 0.41408(12) 0.2205(3) 0.51861(13) 0.0201(6) Uani d 1 . .
N N2 0.22128(13) 0.0684(3) 0.41194(13) 0.0217(7) Uani d 1 . .
H H2 0.224054 0.160150 0.414096 0.026 Uiso calc 1 . .
N N3 0.05497(12) 0.0519(3) 0.39871(12) 0.0178(6) Uani d 1 . .
C C1 0.42734(15) 0.1183(3) 0.47886(16) 0.0203(8) Uani d 1 . .
H H1 0.469232 0.096548 0.471564 0.024 Uiso calc 1 . .
C C2 0.38285(16) 0.0435(3) 0.44816(15) 0.0202(8) Uani d 1 . .
H H2A 0.394093 -0.029367 0.421168 0.024 Uiso calc 1 . .
C C3 0.32140(15) 0.0766(3) 0.45745(15) 0.0182(7) Uani d 1 . .
C C4 0.30765(15) 0.1819(4) 0.49923(16) 0.0220(8) Uani d 1 . .
H H4 0.266192 0.206588 0.507133 0.026 Uiso calc 1 . .
C C5 0.35474(16) 0.2495(4) 0.52878(16) 0.0231(8) Uani d 1 . .
H H5 0.344752 0.319468 0.557552 0.028 Uiso calc 1 . .
C C6 0.27282(15) -0.0048(4) 0.42567(15) 0.0196(8) Uani d 1 . .
C C7 0.11246(16) 0.0945(3) 0.40809(15) 0.0191(7) Uani d 1 . .
H H7 0.118697 0.184913 0.424881 0.023 Uiso calc 1 . .
C C8 0.16377(15) 0.0138(3) 0.39462(15) 0.0181(7) Uani d 1 . .
C C9 0.15514(16) -0.1157(4) 0.36646(16) 0.0205(8) Uani d 1 . .
H H9 0.189018 -0.172723 0.355280 0.025 Uiso calc 1 . .
C C10 0.09520(16) -0.1579(3) 0.35549(16) 0.0209(8) Uani d 1 . .
H H10 0.087462 -0.244906 0.336192 0.025 Uiso calc 1 . .
C C11 0.04719(16) -0.0741(3) 0.37246(15) 0.0208(8) Uani d 1 . .
H H11 0.006559 -0.106242 0.365398 0.025 Uiso calc 1 . .
C C12 0.42397(15) 0.6283(3) 0.54030(15) 0.0178(7) Uani d 1 . .
C C13 0.36516(16) 0.7067(4) 0.55572(16) 0.0212(8) Uani d 1 . .
H H13A 0.330417 0.640170 0.553238 0.025 Uiso calc 1 . .
H H13B 0.358407 0.779695 0.524739 0.025 Uiso calc 1 . .
C C14 0.36697(17) 0.6684(3) 0.66913(16) 0.0229(8) Uani d 1 . .
H H14A 0.406004 0.615760 0.666328 0.027 Uiso calc 1 . .
H H14B 0.332713 0.601025 0.665009 0.027 Uiso calc 1 . .
C C15 0.36373(16) 0.7771(4) 0.61809(16) 0.0206(8) Uani d 1 . .
C C16 0.30221(16) 0.8574(4) 0.62426(17) 0.0243(8) Uani d 1 . .
H H16A 0.298905 0.927903 0.591727 0.029 Uiso calc 1 . .
H H16B 0.267546 0.791093 0.620060 0.029 Uiso calc 1 . .
C C17 0.29848(17) 0.9305(4) 0.68564(17) 0.0282(9) Uani d 1 . .
H H17 0.258643 0.982035 0.688746 0.034 Uiso calc 1 . .
C C18 0.30197(18) 0.8208(4) 0.73539(18) 0.0314(9) Uani d 1 . .
H H18A 0.267426 0.754089 0.731347 0.038 Uiso calc 1 . .
H H18B 0.298775 0.866780 0.775231 0.038 Uiso calc 1 . .
C C19 0.36298(17) 0.7421(4) 0.73080(16) 0.0261(8) Uani d 1 . .
H H19 0.365533 0.670741 0.763675 0.031 Uiso calc 1 . .
C C20 0.41681(15) 0.8826(3) 0.62541(15) 0.0174(7) Uani d 1 . .
H H20A 0.456463 0.832699 0.621716 0.021 Uiso calc 1 . .
H H20B 0.414628 0.953113 0.592798 0.021 Uiso calc 1 . .
C C21 0.41646(17) 0.8455(4) 0.73669(16) 0.0242(8) Uani d 1 . .
H H21A 0.455797 0.793969 0.734058 0.029 Uiso calc 1 . .
H H21B 0.414621 0.891740 0.776565 0.029 Uiso calc 1 . .
C C22 0.41396(16) 0.9572(4) 0.68684(15) 0.0208(8) Uani d 1 . .
C C23 0.35179(17) 1.0350(4) 0.69142(18) 0.0254(8) Uani d 1 . .
H H23A 0.349127 1.083998 0.730630 0.030 Uiso calc 1 . .
H H23B 0.348930 1.105950 0.659028 0.030 Uiso calc 1 . .
C C24 0.46870(17) 1.0572(4) 0.69556(16) 0.0231(8) Uani d 1 . .
H H24A 0.463732 1.106082 0.734587 0.028 Uiso calc 1 . .
H H24B 0.506748 1.000850 0.697935 0.028 Uiso calc 1 . .
C C25 0.47650(16) 1.1662(3) 0.64650(16) 0.0199(8) Uani d 1 . .

loop_
_atom_site_aniso_label
_atom_site_aniso_U_11
_atom_site_aniso_U_22
_atom_site_aniso_U_33
_atom_site_aniso_U_12
_atom_site_aniso_U_13
_atom_site_aniso_U_23
Ni1 0.0174(2) 0.0116(2) 0.0231(3) -0.00055(17) 0.00082(18) -0.00025(18)
O1 0.0210(13) 0.0152(12) 0.0332(14) 0.0007(10) 0.0007(11) 0.0018(11)
O1W 0.140(4) 0.049(2) 0.057(2) 0.026(3) 0.017(3) 0.0070(19)
O2 0.0243(13) 0.0187(12) 0.0271(14) -0.0046(10) 0.0064(11) -0.0022(11)
O3 0.0235(13) 0.0164(12) 0.0261(14) 0.0008(10) 0.0024(11) 0.0002(10)
O4 0.0238(13) 0.0135(12) 0.0291(14) 0.0024(10) 0.0039(11) -0.0009(10)
O5 0.0239(14) 0.0104(12) 0.0563(18) -0.0011(10) -0.0040(13) -0.0058(12)
N1 0.0178(15) 0.0145(14) 0.0280(16) -0.0001(12) 0.0012(13) 0.0004(12)
N2 0.0205(16) 0.0085(14) 0.0361(18) -0.0013(12) -0.0021(13) -0.0017(12)
N3 0.0186(15) 0.0148(14) 0.0201(15) -0.0001(12) 0.0000(12) 0.0011(12)
C1 0.0148(17) 0.0146(17) 0.031(2) 0.0020(13) -0.0006(15) 0.0006(15)
C2 0.0246(19) 0.0109(16) 0.0250(19) 0.0027(14) 0.0017(15) -0.0002(14)
C3 0.0205(18) 0.0105(16) 0.0236(18) -0.0014(14) -0.0028(14) 0.0020(14)
C4 0.0149(17) 0.0196(18) 0.031(2) 0.0015(14) 0.0023(15) 0.0004(15)
C5 0.0248(19) 0.0170(18) 0.027(2) -0.0007(15) 0.0038(15) -0.0035(15)
C6 0.0210(19) 0.0127(17) 0.0253(19) 0.0002(14) 0.0011(14) 0.0015(14)
C7 0.0246(19) 0.0117(16) 0.0209(18) 0.0006(14) 0.0006(14) 0.0019(14)
C8 0.0192(17) 0.0154(17) 0.0196(18) -0.0009(14) -0.0009(14) -0.0004(14)
C9 0.0220(18) 0.0148(16) 0.0249(19) 0.0023(15) -0.0003(15) -0.0021(15)
C10 0.0257(19) 0.0133(17) 0.0236(19) -0.0017(15) -0.0016(15) -0.0019(14)
C11 0.0206(18) 0.0182(18) 0.0235(18) -0.0031(15) -0.0023(15) 0.0007(15)
C12 0.0208(18) 0.0147(17) 0.0180(17) -0.0019(14) -0.0035(14) -0.0029(14)
C13 0.0214(18) 0.0156(17) 0.026(2) 0.0009(14) -0.0009(15) 0.0024(14)
C14 0.0238(18) 0.0146(17) 0.030(2) -0.0032(15) 0.0024(15) 0.0024(15)
C15 0.0210(18) 0.0170(17) 0.0237(19) 0.0008(14) 0.0028(15) -0.0037(15)
C16 0.0171(18) 0.0238(19) 0.032(2) 0.0011(15) 0.0015(15) -0.0018(16)
C17 0.023(2) 0.0242(19) 0.038(2) 0.0028(16) 0.0068(17) -0.0097(17)
C18 0.034(2) 0.031(2) 0.029(2) -0.0110(18) 0.0106(18) -0.0060(17)
C19 0.035(2) 0.0202(19) 0.0235(19) -0.0047(17) 0.0051(17) 0.0025(16)
C20 0.0204(18) 0.0137(16) 0.0182(17) 0.0000(14) 0.0007(14) 0.0025(14)
C21 0.033(2) 0.0191(18) 0.0208(19) -0.0024(16) -0.0016(16) 0.0014(15)
C22 0.0247(19) 0.0171(17) 0.0208(18) -0.0039(15) -0.0013(15) -0.0006(14)
C23 0.029(2) 0.0176(18) 0.030(2) 0.0024(16) 0.0016(16) -0.0030(15)
C24 0.030(2) 0.0171(17) 0.0223(19) -0.0020(15) -0.0021(15) 0.0006(15)
C25 0.0247(19) 0.0124(17) 0.0225(18) -0.0054(15) -0.0038(15) 0.0010(14)

loop_
_atom_type_symbol
_atom_type_description
_atom_type_scat_dispersion_real
_atom_type_scat_dispersion_imag
_atom_type_scat_source
C C 0.0033 0.0016 'International Tables Vol C Tables 4.2.6.8 and 6.1.1.4'
H H 0.0000 0.0000 'International Tables Vol C Tables 4.2.6.8 and 6.1.1.4'
N N 0.0061 0.0033 'International Tables Vol C Tables 4.2.6.8 and 6.1.1.4'
Ni Ni 0.3393 1.1124 'International Tables Vol C Tables 4.2.6.8 and 6.1.1.4'
O O 0.0106 0.0060 'International Tables Vol C Tables 4.2.6.8 and 6.1.1.4'

loop_
_exptl_crystal_face_index_h
_exptl_crystal_face_index_k
_exptl_crystal_face_index_l
_exptl_crystal_face_perp_dist
0.00 -1.00 0.00 0.1130
0.00 1.00 0.00 0.1480
0.00 0.00 1.00 0.0250
0.00 0.00 -1.00 0.0020
-1.00 0.00 0.00 0.0300
1.00 0.00 0.00 0.0170

loop_
_geom_angle_atom_site_label_1
_geom_angle_atom_site_label_2
_geom_angle_atom_site_label_3
_geom_angle_site_symmetry_1
_geom_angle_site_symmetry_3
_geom_angle
_geom_angle_publ_flag
O1 Ni1 O2 . 5_666 112.60(10) y
O1 Ni1 O3 . 1_545 152.96(9) y
O1 Ni1 O4 . 1_545 91.42(9) y
O1 Ni1 N1 . . 86.69(10) y
O1 Ni1 N3 . 4_556 94.55(10) y
O2 Ni1 O3 5_666 1_545 93.85(10) y
O2 Ni1 O4 5_666 1_545 155.53(9) y
O2 Ni1 N1 5_666 . 86.97(11) y
O2 Ni1 N3 5_666 4_556 89.11(10) y
O3 Ni1 O4 1_545 1_545 61.82(9) y
N1 Ni1 O3 . 1_545 89.29(10) y
N1 Ni1 O4 . 1_545 89.94(10) y
N1 Ni1 N3 . 4_556 176.07(11) y
N3 Ni1 O3 4_556 1_545 91.27(10) y
N3 Ni1 O4 4_556 1_545 93.75(10) y
C12 O1 Ni1 . . 142.9(2) ?
H1WA O1W H1WB . . 104.5 ?
C12 O2 Ni1 . 5_666 137.5(2) ?
C25 O3 Ni1 . 1_565 89.42(19) ?
C25 O4 Ni1 . 1_565 89.0(2) ?
C1 N1 Ni1 . . 122.0(2) ?
C5 N1 Ni1 . . 120.2(2) ?
C5 N1 C1 . . 117.8(3) ?
C6 N2 H2 . . 116.3 ?
C6 N2 C8 . . 127.3(3) ?
C8 N2 H2 . . 116.3 ?
C7 N3 Ni1 . 4_456 118.9(2) ?
C7 N3 C11 . . 117.3(3) ?
C11 N3 Ni1 . 4_456 123.0(2) ?
N1 C1 H1 . . 118.4 ?
N1 C1 C2 . . 123.1(3) ?
C2 C1 H1 . . 118.4 ?
C1 C2 H2A . . 120.5 ?
C1 C2 C3 . . 118.9(3) ?
C3 C2 H2A . . 120.5 ?
C2 C3 C4 . . 117.9(3) ?
C2 C3 C6 . . 119.6(3) ?
C4 C3 C6 . . 122.4(3) ?
C3 C4 H4 . . 120.3 ?
C5 C4 C3 . . 119.5(3) ?
C5 C4 H4 . . 120.3 ?
N1 C5 C4 . . 122.7(3) ?
N1 C5 H5 . . 118.6 ?
C4 C5 H5 . . 118.6 ?
O5 C6 N2 . . 123.9(3) ?
O5 C6 C3 . . 120.9(3) ?
N2 C6 C3 . . 115.2(3) ?
N3 C7 H7 . . 118.2 ?
N3 C7 C8 . . 123.5(3) ?
C8 C7 H7 . . 118.2 ?
C7 C8 N2 . . 116.8(3) ?
C7 C8 C9 . . 118.6(3) ?
C9 C8 N2 . . 124.6(3) ?
C8 C9 H9 . . 121.3 ?
C10 C9 C8 . . 117.5(3) ?
C10 C9 H9 . . 121.3 ?
C9 C10 H10 . . 120.0 ?
C11 C10 C9 . . 120.1(3) ?
C11 C10 H10 . . 120.0 ?
N3 C11 C10 . . 123.0(3) ?
N3 C11 H11 . . 118.5 ?
C10 C11 H11 . . 118.5 ?
O1 C12 C13 . . 115.9(3) ?
O2 C12 O1 . . 125.9(3) ?
O2 C12 C13 . . 118.1(3) ?
C12 C13 H13A . . 108.4 ?
C12 C13 H13B . . 108.4 ?
C12 C13 C15 . . 115.7(3) ?
H13A C13 H13B . . 107.4 ?
C15 C13 H13A . . 108.4 ?
C15 C13 H13B . . 108.4 ?
H14A C14 H14B . . 108.2 ?
C15 C14 H14A . . 109.6 ?
C15 C14 H14B . . 109.6 ?
C15 C14 C19 . . 110.1(3) ?
C19 C14 H14A . . 109.6 ?
C19 C14 H14B . . 109.6 ?
C13 C15 C16 . . 108.2(3) ?
C13 C15 C20 . . 111.4(3) ?
C14 C15 C13 . . 111.6(3) ?
C14 C15 C16 . . 108.0(3) ?
C14 C15 C20 . . 109.2(3) ?
C20 C15 C16 . . 108.4(3) ?
C15 C16 H16A . . 109.6 ?
C15 C16 H16B . . 109.6 ?
H16A C16 H16B . . 108.1 ?
C17 C16 C15 . . 110.5(3) ?
C17 C16 H16A . . 109.6 ?
C17 C16 H16B . . 109.6 ?
C16 C17 H17 . . 109.3 ?
C16 C17 C23 . . 109.3(3) ?
C18 C17 C16 . . 109.1(3) ?
C18 C17 H17 . . 109.3 ?
C18 C17 C23 . . 110.4(3) ?
C23 C17 H17 . . 109.3 ?
C17 C18 H18A . . 109.8 ?
C17 C18 H18B . . 109.8 ?
C17 C18 C19 . . 109.4(3) ?
H18A C18 H18B . . 108.2 ?
C19 C18 H18A . . 109.8 ?
C19 C18 H18B . . 109.8 ?
C14 C19 H19 . . 109.5 ?
C18 C19 C14 . . 109.4(3) ?
C18 C19 H19 . . 109.5 ?
C18 C19 C21 . . 109.8(3) ?
C21 C19 C14 . . 109.1(3) ?
C21 C19 H19 . . 109.5 ?
C15 C20 H20A . . 109.3 ?
C15 C20 H20B . . 109.3 ?
H20A C20 H20B . . 108.0 ?
C22 C20 C15 . . 111.4(3) ?
C22 C20 H20A . . 109.3 ?
C22 C20 H20B . . 109.3 ?
C19 C21 H21A . . 109.4 ?
C19 C21 H21B . . 109.4 ?
C19 C21 C22 . . 111.0(3) ?
H21A C21 H21B . . 108.0 ?
C22 C21 H21A . . 109.4 ?
C22 C21 H21B . . 109.4 ?
C20 C22 C23 . . 108.4(3) ?
C20 C22 C24 . . 111.5(3) ?
C21 C22 C20 . . 108.4(3) ?
C21 C22 C23 . . 108.5(3) ?
C21 C22 C24 . . 108.2(3) ?
C24 C22 C23 . . 111.8(3) ?
C17 C23 C22 . . 110.1(3) ?
C17 C23 H23A . . 109.6 ?
C17 C23 H23B . . 109.6 ?
C22 C23 H23A . . 109.6 ?
C22 C23 H23B . . 109.6 ?
H23A C23 H23B . . 108.1 ?
C22 C24 H24A . . 108.5 ?
C22 C24 H24B . . 108.5 ?
H24A C24 H24B . . 107.5 ?
C25 C24 C22 . . 115.0(3) ?
C25 C24 H24A . . 108.5 ?
C25 C24 H24B . . 108.5 ?
O3 C25 Ni1 . 1_565 59.84(17) ?
O3 C25 O4 . . 119.7(3) ?
O3 C25 C24 . . 120.4(3) ?
O4 C25 Ni1 . 1_565 59.89(17) ?
O4 C25 C24 . . 119.9(3) ?
C24 C25 Ni1 . 1_565 175.6(2) ?

loop_
_geom_bond_atom_site_label_1
_geom_bond_atom_site_label_2
_geom_bond_site_symmetry_2
_geom_bond_distance
_geom_bond_publ_flag
Ni1 O1 . 2.023(2) y
Ni1 O2 5_666 2.038(2) y
Ni1 O3 1_545 2.131(2) y
Ni1 O4 1_545 2.132(2) y
Ni1 N1 . 2.089(3) y
Ni1 N3 4_556 2.099(3) y
O1 C12 . 1.261(4) ?
O1W H1WA . 0.8700 ?
O1W H1WB . 0.8701 ?
O2 C12 . 1.253(4) ?
O3 C25 . 1.260(4) ?
O4 C25 . 1.273(4) ?
O5 C6 . 1.238(4) ?
N1 C1 . 1.347(4) ?
N1 C5 . 1.342(4) ?
N2 H2 . 0.8800 ?
N2 C6 . 1.357(4) ?
N2 C8 . 1.411(4) ?
N3 C7 . 1.334(4) ?
N3 C11 . 1.347(4) ?
C1 H1 . 0.9500 ?
C1 C2 . 1.384(5) ?
C2 H2A . 0.9500 ?
C2 C3 . 1.391(5) ?
C3 C4 . 1.400(5) ?
C3 C6 . 1.491(5) ?
C4 H4 . 0.9500 ?
C4 C5 . 1.378(5) ?
C5 H5 . 0.9500 ?
C7 H7 . 0.9500 ?
C7 C8 . 1.390(5) ?
C8 C9 . 1.399(5) ?
C9 H9 . 0.9500 ?
C9 C10 . 1.388(5) ?
C10 H10 . 0.9500 ?
C10 C11 . 1.370(5) ?
C11 H11 . 0.9500 ?
C12 C13 . 1.523(5) ?
C13 H13A . 0.9900 ?
C13 H13B . 0.9900 ?
C13 C15 . 1.539(5) ?
C14 H14A . 0.9900 ?
C14 H14B . 0.9900 ?
C14 C15 . 1.538(5) ?
C14 C19 . 1.542(5) ?
C15 C16 . 1.551(5) ?
C15 C20 . 1.542(5) ?
C16 H16A . 0.9900 ?
C16 H16B . 0.9900 ?
C16 C17 . 1.533(5) ?
C17 H17 . 1.0000 ?
C17 C18 . 1.525(5) ?
C17 C23 . 1.536(5) ?
C18 H18A . 0.9900 ?
C18 H18B . 0.9900 ?
C18 C19 . 1.530(5) ?
C19 H19 . 1.0000 ?
C19 C21 . 1.533(5) ?
C20 H20A . 0.9900 ?
C20 H20B . 0.9900 ?
C20 C22 . 1.540(5) ?
C21 H21A . 0.9900 ?
C21 H21B . 0.9900 ?
C21 C22 . 1.538(5) ?
C22 C23 . 1.548(5) ?
C22 C24 . 1.541(5) ?
C23 H23A . 0.9900 ?
C23 H23B . 0.9900 ?
C24 H24A . 0.9900 ?
C24 H24B . 0.9900 ?
C24 C25 . 1.516(5) ?

loop_
_geom_hbond_atom_site_label_D
_geom_hbond_atom_site_label_H
_geom_hbond_atom_site_label_A
_geom_hbond_site_symmetry_A
_geom_hbond_distance_DH
_geom_hbond_distance_HA
_geom_hbond_distance_DA
_geom_hbond_angle_DHA
_geom_hbond_publ_flag
O1W H1WA O4 . 0.87 1.98 2.809(5) 159.4 yes
N2 H2 O5 8_665 0.88 2.00 2.874(4) 173.0 yes
C1 H1 O2 5_666 0.95 2.49 2.957(4) 110.5 yes
C5 H5 O1 . 0.95 2.48 2.928(4) 108.8 yes
C7 H7 O2 8_655 0.95 2.68 3.027(4) 102.4 yes
C9 H9 O5 . 0.95 2.41 2.922(4) 113.6 yes

loop_
_geom_torsion_atom_site_label_1
_geom_torsion_atom_site_label_2
_geom_torsion_atom_site_label_3
_geom_torsion_atom_site_label_4
_geom_torsion_site_symmetry_1
_geom_torsion_site_symmetry_2
_geom_torsion_site_symmetry_3
_geom_torsion_site_symmetry_4
_geom_torsion
_geom_torsion_publ_flag
Ni1 O1 C12 O2 . . . . 9.4(6) ?
Ni1 O1 C12 C13 . . . . -171.6(3) ?
Ni1 O2 C12 O1 5_666 . . . 50.8(5) ?
Ni1 O2 C12 C13 5_666 . . . -128.2(3) ?
Ni1 O3 C25 O4 1_565 . . . -3.3(3) ?
Ni1 O3 C25 C24 1_565 . . . 174.9(3) ?
Ni1 O4 C25 O3 1_565 . . . 3.3(3) ?
Ni1 O4 C25 C24 1_565 . . . -174.9(3) ?
Ni1 N1 C1 C2 . . . . -178.5(3) ?
Ni1 N1 C5 C4 . . . . 177.2(3) ?
Ni1 N3 C7 C8 4_456 . . . 167.3(3) ?
Ni1 N3 C11 C10 4_456 . . . -169.7(3) ?
O1 C12 C13 C15 . . . . 88.5(4) ?
O2 C12 C13 C15 . . . . -92.4(4) ?
N1 C1 C2 C3 . . . . 1.5(5) ?
N2 C8 C9 C10 . . . . 176.3(3) ?
N3 C7 C8 N2 . . . . -174.6(3) ?
N3 C7 C8 C9 . . . . 3.9(5) ?
C1 N1 C5 C4 . . . . -1.8(5) ?
C1 C2 C3 C4 . . . . -2.0(5) ?
C1 C2 C3 C6 . . . . -178.8(3) ?
C2 C3 C4 C5 . . . . 0.8(5) ?
C2 C3 C6 O5 . . . . 33.1(5) ?
C2 C3 C6 N2 . . . . -148.4(3) ?
C3 C4 C5 N1 . . . . 1.2(5) ?
C4 C3 C6 O5 . . . . -143.5(4) ?
C4 C3 C6 N2 . . . . 35.0(5) ?
C5 N1 C1 C2 . . . . 0.4(5) ?
C6 N2 C8 C7 . . . . 152.4(3) ?
C6 N2 C8 C9 . . . . -26.1(5) ?
C6 C3 C4 C5 . . . . 177.5(3) ?
C7 N3 C11 C10 . . . . 0.0(5) ?
C7 C8 C9 C10 . . . . -2.1(5) ?
C8 N2 C6 O5 . . . . 13.6(6) ?
C8 N2 C6 C3 . . . . -164.8(3) ?
C8 C9 C10 C11 . . . . -0.4(5) ?
C9 C10 C11 N3 . . . . 1.6(5) ?
C11 N3 C7 C8 . . . . -2.8(5) ?
C12 C13 C15 C14 . . . . -64.2(4) ?
C12 C13 C15 C16 . . . . 177.1(3) ?
C12 C13 C15 C20 . . . . 58.0(4) ?
C13 C15 C16 C17 . . . . -179.6(3) ?
C13 C15 C20 C22 . . . . 177.8(3) ?
C14 C15 C16 C17 . . . . 59.5(4) ?
C14 C15 C20 C22 . . . . -58.6(4) ?
C14 C19 C21 C22 . . . . 60.2(4) ?
C15 C14 C19 C18 . . . . 60.5(4) ?
C15 C14 C19 C21 . . . . -59.6(4) ?
C15 C16 C17 C18 . . . . -60.6(4) ?
C15 C16 C17 C23 . . . . 60.1(4) ?
C15 C20 C22 C21 . . . . 58.2(4) ?
C15 C20 C22 C23 . . . . -59.3(4) ?
C15 C20 C22 C24 . . . . 177.2(3) ?
C16 C15 C20 C22 . . . . 58.8(4) ?
C16 C17 C18 C19 . . . . 60.6(4) ?
C16 C17 C23 C22 . . . . -60.5(4) ?
C17 C18 C19 C14 . . . . -60.5(4) ?
C17 C18 C19 C21 . . . . 59.1(4) ?
C18 C17 C23 C22 . . . . 59.6(4) ?
C18 C19 C21 C22 . . . . -59.6(4) ?
C19 C14 C15 C13 . . . . -177.9(3) ?
C19 C14 C15 C16 . . . . -59.1(4) ?
C19 C14 C15 C20 . . . . 58.6(4) ?
C19 C21 C22 C20 . . . . -59.0(4) ?
C19 C21 C22 C23 . . . . 58.4(4) ?
C19 C21 C22 C24 . . . . 179.9(3) ?
C20 C15 C16 C17 . . . . -58.7(4) ?
C20 C22 C23 C17 . . . . 59.5(4) ?
C20 C22 C24 C25 . . . . 55.4(4) ?
C21 C22 C23 C17 . . . . -58.0(4) ?
C21 C22 C24 C25 . . . . 174.5(3) ?
C22 C24 C25 O3 . . . . -96.9(4) ?
C22 C24 C25 O4 . . . . 81.2(4) ?
C23 C17 C18 C19 . . . . -59.5(4) ?
C23 C22 C24 C25 . . . . -66.1(4) ?
C24 C22 C23 C17 . . . . -177.2(3) ?
